data_7122878
loop_
_publ_author_name
'Liu, Rai-Shung'
'Hsieh, Hsiang-Chu'
'Tan, Kuo-Chen'
'Kulandai Raj, Antony Sekar'

_publ_section_title
;
 Gold-catalyzed [4+1]-Annulation Reactions between Anthranils and
 4-Methoxy-1,2-dienyl-5-ynes Involving a 1,2-Allene Shift
;
_journal_name_full 'Chemical Communications'
_journal_paper_doi 10.1039/C8CC09082C
_journal_year 2019
_chemical_formula_moiety 'C22 H17 N O3'
_chemical_formula_sum 'C22 H17 N O3'
_chemical_formula_weight 343.37
_chemical_name_systematic
;
 ?
;
_space_group_IT_number 14
_symmetry_cell_setting monoclinic
_symmetry_space_group_name_Hall '-P 2ybc'
_symmetry_space_group_name_H-M 'P 1 21/c 1'
_atom_sites_solution_hydrogens geom
_atom_sites_solution_primary direct
_atom_sites_solution_secondary difmap
_audit_creation_method SHELXL-97
_audit_update_record
;
2018-08-24 deposited with the CCDC.
2019-01-17 downloaded from the CCDC.
;
_cell_angle_alpha 90.00(3)
_cell_angle_beta 95.42(3)
_cell_angle_gamma 90.00(3)
_cell_formula_units_Z 8
_cell_length_a 7.161(2)
_cell_length_b 13.323(3)
_cell_length_c 35.586(7)
_cell_measurement_reflns_used 4999
_cell_measurement_temperature 200(2)
_cell_measurement_theta_max 25.01
_cell_measurement_theta_min 2.305
_cell_volume 3379.9(14)
_computing_molecular_graphics 'Ortep-3 for Windows (Farrugia, 1997)'
_computing_publication_material 'WinGX publication routines (Farrugia, 2005)'
_computing_structure_refinement 'SHELXL-2014/7 (Sheldrick, 2014)'
_computing_structure_solution 'SHELXL-2014/7 (Sheldrick, 2014)'
_diffrn_ambient_temperature 200(2)
_diffrn_measured_fraction_theta_full 0.992
_diffrn_measured_fraction_theta_max 0.992
_diffrn_measurement_device_type 'D8 Venture'
_diffrn_radiation_monochromator graphite
_diffrn_radiation_source 'fine-focus sealed tube'
_diffrn_radiation_type MoK\a
_diffrn_radiation_wavelength 0.71073
_diffrn_reflns_av_R_equivalents 0.0802
_diffrn_reflns_av_sigmaI/netI 0.0616
_diffrn_reflns_limit_h_max 8
_diffrn_reflns_limit_h_min -8
_diffrn_reflns_limit_k_max 14
_diffrn_reflns_limit_k_min -15
_diffrn_reflns_limit_l_max 41
_diffrn_reflns_limit_l_min -42
_diffrn_reflns_number 31920
_diffrn_reflns_theta_full 25.01
_diffrn_reflns_theta_max 25.01
_diffrn_reflns_theta_min 2.30
_exptl_absorpt_coefficient_mu 0.090
_exptl_absorpt_correction_T_max 0.9982
_exptl_absorpt_correction_T_min 0.9413
_exptl_absorpt_correction_type multi-scan
_exptl_absorpt_process_details SADABS
_exptl_crystal_colour yellow
_exptl_crystal_density_diffrn 1.350
_exptl_crystal_density_method 'not measured'
_exptl_crystal_description prism
_exptl_crystal_F_000 1440
_exptl_crystal_size_max 0.68
_exptl_crystal_size_mid 0.07
_exptl_crystal_size_min 0.02
_refine_diff_density_max 0.179
_refine_diff_density_min -0.247
_refine_diff_density_rms 0.045
_refine_ls_extinction_method none
_refine_ls_goodness_of_fit_ref 1.032
_refine_ls_hydrogen_treatment constr
_refine_ls_matrix_type full
_refine_ls_number_parameters 471
_refine_ls_number_reflns 5915
_refine_ls_number_restraints 0
_refine_ls_restrained_S_all 1.032
_refine_ls_R_factor_all 0.1005
_refine_ls_R_factor_gt 0.0501
_refine_ls_shift/su_max 0.001
_refine_ls_shift/su_mean 0.000
_refine_ls_structure_factor_coef Fsqd
_refine_ls_weighting_details 'calc w=1/[\s^2^(Fo^2^)+(0.0557P)^2^+0.7126P] where P=(Fo^2^+2Fc^2^)/3'
_refine_ls_weighting_scheme calc
_refine_ls_wR_factor_gt 0.1086
_refine_ls_wR_factor_ref 0.1362
_reflns_number_gt 3704
_reflns_number_total 5915
_reflns_threshold_expression >2sigma(I)
_cod_data_source_file c8cc09082c2.cif
_cod_data_source_block d20154b
_cod_original_cell_volume 3379.7(14)
_cod_original_sg_symbol_H-M 'P 21/c'
_cod_database_code 7122878

loop_
_symmetry_equiv_pos_as_xyz
'x, y, z'
'-x, y+1/2, -z+1/2'
'-x, -y, -z'
'x, -y-1/2, z-1/2'

loop_
_atom_site_label
_atom_site_type_symbol
_atom_site_fract_x
_atom_site_fract_y
_atom_site_fract_z
_atom_site_U_iso_or_equiv
_atom_site_adp_type
_atom_site_occupancy
_atom_site_symmetry_multiplicity
_atom_site_calc_flag
_atom_site_refinement_flags
C1 C 0.2025(4) 0.1545(2) 0.68378(7) 0.0420(7) Uani 1 1 d .
H1 H 0.1981 0.1570 0.7104 0.050 Uiso 1 1 calc R
C2 C 0.1955(3) 0.24901(18) 0.66348(6) 0.0341(6) Uani 1 1 d .
C3 C 0.1878(3) 0.34275(18) 0.68000(6) 0.0321(6) Uani 1 1 d .
C4 C 0.1871(4) 0.36479(17) 0.72101(6) 0.0349(6) Uani 1 1 d .
C5 C 0.3526(4) 0.36437(19) 0.74451(7) 0.0447(7) Uani 1 1 d .
H5 H 0.4685 0.3508 0.7345 0.054 Uiso 1 1 calc R
C6 C 0.3482(5) 0.3839(2) 0.78268(7) 0.0545(8) Uani 1 1 d .
H6 H 0.4616 0.3836 0.7988 0.065 Uiso 1 1 calc R
C7 C 0.1811(5) 0.4037(2) 0.79742(7) 0.0524(8) Uani 1 1 d .
H7 H 0.1798 0.4175 0.8236 0.063 Uiso 1 1 calc R
C8 C 0.0162(5) 0.4034(2) 0.77427(7) 0.0518(8) Uani 1 1 d .
H8 H -0.0993 0.4169 0.7844 0.062 Uiso 1 1 calc R
C9 C 0.0191(4) 0.38341(19) 0.73618(7) 0.0439(7) Uani 1 1 d .
H9 H -0.0952 0.3824 0.7203 0.053 Uiso 1 1 calc R
C10 C 0.1678(3) 0.51978(17) 0.65300(6) 0.0299(6) Uani 1 1 d .
C11 C 0.1884(3) 0.57393(18) 0.68678(6) 0.0349(6) Uani 1 1 d .
H11 H 0.2103 0.5392 0.7101 0.042 Uiso 1 1 calc R
C12 C 0.1773(4) 0.67733(19) 0.68659(7) 0.0397(7) Uani 1 1 d .
H12 H 0.1906 0.7130 0.7098 0.048 Uiso 1 1 calc R
C13 C 0.1470(4) 0.72979(19) 0.65286(7) 0.0408(7) Uani 1 1 d .
H13 H 0.1384 0.8009 0.6529 0.049 Uiso 1 1 calc R
C14 C 0.1296(4) 0.67766(18) 0.61949(7) 0.0387(7) Uani 1 1 d .
H14 H 0.1091 0.7136 0.5964 0.046 Uiso 1 1 calc R
C15 C 0.1413(3) 0.57263(18) 0.61857(6) 0.0315(6) Uani 1 1 d .
C16 C 0.1335(3) 0.51956(18) 0.58332(6) 0.0334(6) Uani 1 1 d .
H16 H 0.1124 0.5563 0.5604 0.040 Uiso 1 1 calc R
C17 C 0.1552(3) 0.41930(18) 0.58174(6) 0.0296(6) Uani 1 1 d .
C18 C 0.1567(3) 0.37280(19) 0.54357(6) 0.0334(6) Uani 1 1 d .
C19 C 0.1513(4) 0.22300(18) 0.50780(6) 0.0392(7) Uani 1 1 d .
H19A H 0.2645 0.2436 0.4958 0.047 Uiso 1 1 calc R
H19B H 0.0391 0.2409 0.4907 0.047 Uiso 1 1 calc R
C20 C 0.1552(4) 0.1120(2) 0.51541(7) 0.0497(7) Uani 1 1 d .
H20A H 0.1646 0.0756 0.4917 0.075 Uiso 1 1 calc R
H20B H 0.0398 0.0922 0.5262 0.075 Uiso 1 1 calc R
H20C H 0.2638 0.0958 0.5332 0.075 Uiso 1 1 calc R
C21 C 0.1737(3) 0.36114(18) 0.61620(6) 0.0302(6) Uani 1 1 d .
C22 C 0.1880(3) 0.26081(18) 0.62382(6) 0.0309(6) Uani 1 1 d .
H22 H 0.1921 0.2085 0.6058 0.037 Uiso 1 1 calc R
C23 C 0.6854(4) 0.1634(2) 0.68920(7) 0.0447(7) Uani 1 1 d .
H23 H 0.6948 0.0924 0.6880 0.054 Uiso 1 1 calc R
C24 C 0.6756(3) 0.21953(17) 0.65398(6) 0.0318(6) Uani 1 1 d .
C25 C 0.6794(3) 0.17617(17) 0.61865(6) 0.0304(6) Uani 1 1 d .
C26 C 0.6956(3) 0.06807(17) 0.61017(6) 0.0296(6) Uani 1 1 d .
C27 C 0.5458(4) 0.00344(19) 0.61330(6) 0.0390(7) Uani 1 1 d .
H27 H 0.4304 0.0292 0.6204 0.047 Uiso 1 1 calc R
C28 C 0.5629(4) -0.0982(2) 0.60624(7) 0.0476(7) Uani 1 1 d .
H28 H 0.4595 -0.1416 0.6087 0.057 Uiso 1 1 calc R
C29 C 0.7289(4) -0.13714(19) 0.59565(7) 0.0455(7) Uani 1 1 d .
H29 H 0.7391 -0.2066 0.5901 0.055 Uiso 1 1 calc R
C30 C 0.8796(4) -0.07363(19) 0.59320(7) 0.0420(7) Uani 1 1 d .
H30 H 0.9950 -0.0999 0.5863 0.050 Uiso 1 1 calc R
C31 C 0.8646(4) 0.02802(18) 0.60064(6) 0.0369(6) Uani 1 1 d .
H31 H 0.9701 0.0706 0.5992 0.044 Uiso 1 1 calc R
C32 C 0.6588(3) 0.25066(17) 0.55241(6) 0.0275(6) Uani 1 1 d .
C33 C 0.6457(3) 0.16104(18) 0.53174(6) 0.0331(6) Uani 1 1 d .
H33 H 0.6449 0.0983 0.5444 0.040 Uiso 1 1 calc R
C34 C 0.6338(4) 0.16443(19) 0.49275(6) 0.0377(6) Uani 1 1 d .
H34 H 0.6261 0.1034 0.4789 0.045 Uiso 1 1 calc R
C35 C 0.6330(3) 0.25427(19) 0.47358(6) 0.0366(6) Uani 1 1 d .
H35 H 0.6242 0.2552 0.4468 0.044 Uiso 1 1 calc R
C36 C 0.6451(3) 0.34265(18) 0.49361(6) 0.0341(6) Uani 1 1 d .
H36 H 0.6454 0.4046 0.4804 0.041 Uiso 1 1 calc R
C37 C 0.6570(3) 0.34296(17) 0.53310(6) 0.0289(6) Uani 1 1 d .
C38 C 0.6588(3) 0.43611(18) 0.55345(6) 0.0311(6) Uani 1 1 d .
H38 H 0.6609 0.4975 0.5399 0.037 Uiso 1 1 calc R
C39 C 0.6576(3) 0.43852(17) 0.59137(6) 0.0279(5) Uani 1 1 d .
C40 C 0.6498(3) 0.53975(18) 0.60932(7) 0.0328(6) Uani 1 1 d .
C41 C 0.6620(4) 0.63102(18) 0.66689(7) 0.0405(7) Uani 1 1 d .
H41A H 0.5399 0.6644 0.6601 0.049 Uiso 1 1 calc R
H41B H 0.7634 0.6762 0.6601 0.049 Uiso 1 1 calc R
C42 C 0.6853(4) 0.6078(2) 0.70828(7) 0.0528(8) Uani 1 1 d .
H42A H 0.5859 0.5617 0.7144 0.079 Uiso 1 1 calc R
H42B H 0.6774 0.6700 0.7227 0.079 Uiso 1 1 calc R
H42C H 0.8079 0.5763 0.7147 0.079 Uiso 1 1 calc R
C43 C 0.6630(3) 0.34639(16) 0.61247(6) 0.0278(5) Uani 1 1 d .
C44 C 0.6652(3) 0.32445(17) 0.65000(6) 0.0308(6) Uani 1 1 d .
H44 H 0.6607 0.3717 0.6699 0.037 Uiso 1 1 calc R
N1 N 0.1752(3) 0.41350(14) 0.65123(5) 0.0300(5) Uani 1 1 d .
N2 N 0.6705(3) 0.25373(13) 0.59259(5) 0.0278(5) Uani 1 1 d .
O1 O 0.2135(3) 0.07226(14) 0.66931(5) 0.0515(5) Uani 1 1 d .
O2 O 0.1669(3) 0.42079(13) 0.51520(4) 0.0499(5) Uani 1 1 d .
O3 O 0.1459(2) 0.27277(12) 0.54401(4) 0.0380(4) Uani 1 1 d .
O4 O 0.6824(3) 0.20209(14) 0.72029(5) 0.0553(6) Uani 1 1 d .
O5 O 0.6283(3) 0.61696(13) 0.59190(5) 0.0522(5) Uani 1 1 d .
O6 O 0.6702(2) 0.53579(11) 0.64706(4) 0.0381(4) Uani 1 1 d .

loop_
_atom_site_aniso_label
_atom_site_aniso_U_11
_atom_site_aniso_U_22
_atom_site_aniso_U_33
_atom_site_aniso_U_23
_atom_site_aniso_U_13
_atom_site_aniso_U_12
C1 0.060(2) 0.0354(17) 0.0308(13) 0.0008(13) 0.0067(12) -0.0012(13)
C2 0.0400(17) 0.0328(16) 0.0295(13) 0.0045(11) 0.0036(11) -0.0027(11)
C3 0.0375(16) 0.0307(15) 0.0277(12) 0.0038(11) 0.0015(11) 0.0000(11)
C4 0.0510(18) 0.0264(15) 0.0277(13) 0.0023(11) 0.0059(12) -0.0028(12)
C5 0.059(2) 0.0383(17) 0.0353(14) -0.0008(12) -0.0019(14) 0.0053(14)
C6 0.082(3) 0.0427(19) 0.0350(15) -0.0020(13) -0.0127(15) 0.0021(16)
C7 0.097(3) 0.0306(17) 0.0301(14) -0.0022(12) 0.0097(17) -0.0106(16)
C8 0.076(2) 0.0421(18) 0.0404(16) -0.0044(13) 0.0243(16) -0.0123(15)
C9 0.055(2) 0.0436(17) 0.0340(14) -0.0006(12) 0.0080(13) -0.0071(14)
C10 0.0282(14) 0.0287(15) 0.0337(13) 0.0007(11) 0.0071(10) 0.0024(11)
C11 0.0418(17) 0.0316(16) 0.0315(13) 0.0005(11) 0.0041(11) 0.0011(12)
C12 0.0490(18) 0.0355(17) 0.0355(14) -0.0029(12) 0.0082(12) 0.0022(13)
C13 0.0519(19) 0.0270(15) 0.0450(15) -0.0003(13) 0.0121(13) 0.0074(12)
C14 0.0477(18) 0.0342(17) 0.0355(14) 0.0062(12) 0.0112(12) 0.0082(12)
C15 0.0333(15) 0.0307(15) 0.0317(13) 0.0025(11) 0.0086(11) 0.0020(11)
C16 0.0361(16) 0.0350(17) 0.0296(13) 0.0059(11) 0.0056(11) 0.0023(11)
C17 0.0286(15) 0.0324(16) 0.0281(12) 0.0022(11) 0.0050(10) -0.0009(11)
C18 0.0314(15) 0.0360(17) 0.0333(14) 0.0023(12) 0.0057(11) -0.0009(11)
C19 0.0449(18) 0.0429(17) 0.0299(13) -0.0081(12) 0.0045(12) -0.0021(12)
C20 0.058(2) 0.0464(19) 0.0455(16) -0.0102(14) 0.0095(14) -0.0087(14)
C21 0.0281(15) 0.0347(16) 0.0280(12) -0.0010(11) 0.0035(10) -0.0054(11)
C22 0.0385(16) 0.0265(15) 0.0279(12) 0.0003(10) 0.0038(11) -0.0024(11)
C23 0.068(2) 0.0312(16) 0.0344(15) 0.0016(12) -0.0001(13) 0.0021(13)
C24 0.0420(17) 0.0235(15) 0.0293(12) 0.0022(11) -0.0003(11) 0.0014(11)
C25 0.0332(15) 0.0267(15) 0.0308(13) 0.0023(11) -0.0001(10) 0.0006(11)
C26 0.0416(16) 0.0209(14) 0.0253(12) 0.0025(10) -0.0019(11) -0.0007(11)
C27 0.0473(18) 0.0329(16) 0.0370(14) -0.0034(12) 0.0050(12) -0.0049(12)
C28 0.068(2) 0.0330(17) 0.0416(15) -0.0056(13) 0.0027(14) -0.0165(14)
C29 0.078(2) 0.0209(15) 0.0356(14) -0.0013(12) -0.0031(14) -0.0005(14)
C30 0.058(2) 0.0279(16) 0.0393(14) -0.0005(12) 0.0030(13) 0.0120(14)
C31 0.0459(18) 0.0270(16) 0.0371(14) 0.0004(11) 0.0002(12) 0.0000(12)
C32 0.0266(14) 0.0291(15) 0.0265(12) -0.0008(11) 0.0010(10) 0.0013(10)
C33 0.0412(16) 0.0261(14) 0.0313(13) 0.0004(11) -0.0004(11) 0.0026(11)
C34 0.0472(18) 0.0330(16) 0.0324(13) -0.0064(12) 0.0017(12) 0.0038(12)
C35 0.0406(17) 0.0420(17) 0.0273(12) -0.0006(12) 0.0038(11) 0.0008(12)
C36 0.0358(16) 0.0347(16) 0.0320(13) 0.0050(12) 0.0049(11) -0.0011(11)
C37 0.0278(14) 0.0295(15) 0.0294(12) 0.0018(11) 0.0032(10) -0.0006(10)
C38 0.0327(15) 0.0251(14) 0.0354(13) 0.0053(11) 0.0033(11) -0.0013(11)
C39 0.0268(14) 0.0227(14) 0.0341(13) 0.0028(11) 0.0021(10) 0.0003(10)
C40 0.0335(16) 0.0282(16) 0.0364(14) 0.0015(12) 0.0015(11) -0.0021(11)
C41 0.0520(19) 0.0244(15) 0.0453(15) -0.0070(12) 0.0058(13) 0.0039(12)
C42 0.072(2) 0.0409(18) 0.0440(16) -0.0092(13) -0.0003(15) 0.0075(15)
C43 0.0292(14) 0.0216(14) 0.0322(13) -0.0010(11) 0.0006(10) -0.0003(10)
C44 0.0381(16) 0.0248(15) 0.0288(13) -0.0029(11) -0.0002(11) 0.0019(11)
N1 0.0360(13) 0.0289(12) 0.0253(10) -0.0016(9) 0.0040(9) -0.0019(9)
N2 0.0343(13) 0.0204(11) 0.0284(10) -0.0002(9) 0.0018(8) 0.0006(8)
O1 0.0801(16) 0.0313(12) 0.0440(11) 0.0021(9) 0.0106(10) -0.0013(10)
O2 0.0777(15) 0.0428(12) 0.0306(9) 0.0055(9) 0.0133(9) -0.0022(10)
O3 0.0526(12) 0.0353(11) 0.0267(8) -0.0038(8) 0.0071(8) -0.0040(8)
O4 0.0911(17) 0.0446(12) 0.0295(10) -0.0007(9) 0.0023(10) 0.0040(11)
O5 0.0878(16) 0.0219(11) 0.0448(10) 0.0033(9) -0.0038(10) 0.0028(10)
O6 0.0549(12) 0.0245(10) 0.0351(9) -0.0030(8) 0.0046(8) 0.0027(8)

loop_
_atom_type_symbol
_atom_type_description
_atom_type_scat_dispersion_real
_atom_type_scat_dispersion_imag
_atom_type_scat_source
C C 0.0033 0.0016 'International Tables Vol C Tables 4.2.6.8 and 6.1.1.4'
H H 0.0000 0.0000 'International Tables Vol C Tables 4.2.6.8 and 6.1.1.4'
N N 0.0061 0.0033 'International Tables Vol C Tables 4.2.6.8 and 6.1.1.4'
O O 0.0106 0.0060 'International Tables Vol C Tables 4.2.6.8 and 6.1.1.4'

loop_
_geom_angle_atom_site_label_1
_geom_angle_atom_site_label_2
_geom_angle_atom_site_label_3
_geom_angle
O1 C1 C2 124.9(2)
O1 C1 H1 117.6
C2 C1 H1 117.6
C3 C2 C22 108.9(2)
C3 C2 C1 125.0(2)
C22 C2 C1 126.1(2)
C2 C3 N1 107.58(19)
C2 C3 C4 126.7(2)
N1 C3 C4 125.7(2)
C5 C4 C9 119.4(2)
C5 C4 C3 120.6(2)
C9 C4 C3 120.0(2)
C4 C5 C6 119.6(3)
C4 C5 H5 120.2
C6 C5 H5 120.2
C7 C6 C5 120.7(3)
C7 C6 H6 119.6
C5 C6 H6 119.6
C8 C7 C6 120.0(3)
C8 C7 H7 120.0
C6 C7 H7 120.0
C7 C8 C9 119.8(3)
C7 C8 H8 120.1
C9 C8 H8 120.1
C8 C9 C4 120.6(3)
C8 C9 H9 119.7
C4 C9 H9 119.7
C11 C10 C15 118.9(2)
C11 C10 N1 123.5(2)
C15 C10 N1 117.5(2)
C12 C11 C10 120.7(2)
C12 C11 H11 119.7
C10 C11 H11 119.7
C11 C12 C13 120.7(2)
C11 C12 H12 119.6
C13 C12 H12 119.6
C14 C13 C12 119.2(2)
C14 C13 H13 120.4
C12 C13 H13 120.4
C13 C14 C15 121.7(2)
C13 C14 H14 119.2
C15 C14 H14 119.2
C14 C15 C10 118.8(2)
C14 C15 C16 120.9(2)
C10 C15 C16 120.3(2)
C17 C16 C15 122.0(2)
C17 C16 H16 119.0
C15 C16 H16 119.0
C16 C17 C21 119.8(2)
C16 C17 C18 117.4(2)
C21 C17 C18 122.8(2)
O2 C18 O3 123.2(2)
O2 C18 C17 123.3(2)
O3 C18 C17 113.5(2)
O3 C19 C20 106.90(19)
O3 C19 H19A 110.3
C20 C19 H19A 110.3
O3 C19 H19B 110.3
C20 C19 H19B 110.3
H19A C19 H19B 108.6
C19 C20 H20A 109.5
C19 C20 H20B 109.5
H20A C20 H20B 109.5
C19 C20 H20C 109.5
H20A C20 H20C 109.5
H20B C20 H20C 109.5
C22 C21 N1 108.10(19)
C22 C21 C17 133.8(2)
N1 C21 C17 118.1(2)
C21 C22 C2 107.5(2)
C21 C22 H22 126.2
C2 C22 H22 126.2
O4 C23 C24 124.0(2)
O4 C23 H23 118.0
C24 C23 H23 118.0
C25 C24 C44 109.2(2)
C25 C24 C23 124.3(2)
C44 C24 C23 126.5(2)
N2 C25 C24 107.01(19)
N2 C25 C26 126.12(19)
C24 C25 C26 126.8(2)
C27 C26 C31 118.5(2)
C27 C26 C25 120.8(2)
C31 C26 C25 120.6(2)
C28 C27 C26 120.6(3)
C28 C27 H27 119.7
C26 C27 H27 119.7
C29 C28 C27 120.7(3)
C29 C28 H28 119.7
C27 C28 H28 119.7
C30 C29 C28 119.0(2)
C30 C29 H29 120.5
C28 C29 H29 120.5
C29 C30 C31 120.8(3)
C29 C30 H30 119.6
C31 C30 H30 119.6
C30 C31 C26 120.3(2)
C30 C31 H31 119.8
C26 C31 H31 119.8
C33 C32 C37 119.40(19)
C33 C32 N2 123.1(2)
C37 C32 N2 117.49(19)
C34 C33 C32 119.6(2)
C34 C33 H33 120.2
C32 C33 H33 120.2
C35 C34 C33 121.5(2)
C35 C34 H34 119.3
C33 C34 H34 119.3
C36 C35 C34 119.4(2)
C36 C35 H35 120.3
C34 C35 H35 120.3
C35 C36 C37 121.2(2)
C35 C36 H36 119.4
C37 C36 H36 119.4
C36 C37 C32 119.0(2)
C36 C37 C38 120.4(2)
C32 C37 C38 120.61(19)
C39 C38 C37 121.6(2)
C39 C38 H38 119.2
C37 C38 H38 119.2
C38 C39 C43 120.0(2)
C38 C39 C40 116.9(2)
C43 C39 C40 123.17(19)
O5 C40 O6 123.2(2)
O5 C40 C39 124.0(2)
O6 C40 C39 112.8(2)
O6 C41 C42 106.9(2)
O6 C41 H41A 110.3
C42 C41 H41A 110.3
O6 C41 H41B 110.3
C42 C41 H41B 110.3
H41A C41 H41B 108.6
C41 C42 H42A 109.5
C41 C42 H42B 109.5
H42A C42 H42B 109.5
C41 C42 H42C 109.5
H42A C42 H42C 109.5
H42B C42 H42C 109.5
C44 C43 N2 107.61(19)
C44 C43 C39 133.7(2)
N2 C43 C39 118.69(18)
C43 C44 C24 107.9(2)
C43 C44 H44 126.1
C24 C44 H44 126.1
C3 N1 C10 130.17(18)
C3 N1 C21 107.87(19)
C10 N1 C21 121.96(18)
C25 N2 C32 130.14(18)
C25 N2 C43 108.34(17)
C32 N2 C43 121.42(18)
C18 O3 C19 116.03(18)
C40 O6 C41 116.53(18)

loop_
_geom_bond_atom_site_label_1
_geom_bond_atom_site_label_2
_geom_bond_distance
C1 O1 1.216(3)
C1 C2 1.450(3)
C1 H1 0.9500
C2 C3 1.384(3)
C2 C22 1.416(3)
C3 N1 1.388(3)
C3 C4 1.489(3)
C4 C5 1.384(4)
C4 C9 1.387(3)
C5 C6 1.387(3)
C5 H5 0.9500
C6 C7 1.376(4)
C6 H6 0.9500
C7 C8 1.375(4)
C7 H7 0.9500
C8 C9 1.383(3)
C8 H8 0.9500
C9 H9 0.9500
C10 C11 1.397(3)
C10 C15 1.410(3)
C10 N1 1.419(3)
C11 C12 1.380(3)
C11 H11 0.9500
C12 C13 1.388(3)
C12 H12 0.9500
C13 C14 1.371(3)
C13 H13 0.9500
C14 C15 1.402(3)
C14 H14 0.9500
C15 C16 1.437(3)
C16 C17 1.347(3)
C16 H16 0.9500
C17 C21 1.446(3)
C17 C18 1.494(3)
C18 O2 1.203(3)
C18 O3 1.335(3)
C19 O3 1.453(3)
C19 C20 1.503(3)
C19 H19A 0.9900
C19 H19B 0.9900
C20 H20A 0.9800
C20 H20B 0.9800
C20 H20C 0.9800
C21 C22 1.366(3)
C21 N1 1.428(3)
C22 H22 0.9500
C23 O4 1.222(3)
C23 C24 1.455(3)
C23 H23 0.9500
C24 C25 1.386(3)
C24 C44 1.406(3)
C25 N2 1.386(3)
C25 C26 1.478(3)
C26 C27 1.388(3)
C26 C31 1.394(3)
C27 C28 1.385(3)
C27 H27 0.9500
C28 C29 1.381(4)
C28 H28 0.9500
C29 C30 1.381(4)
C29 H29 0.9500
C30 C31 1.386(3)
C30 H30 0.9500
C31 H31 0.9500
C32 C33 1.401(3)
C32 C37 1.408(3)
C32 N2 1.425(3)
C33 C34 1.383(3)
C33 H33 0.9500
C34 C35 1.377(3)
C34 H34 0.9500
C35 C36 1.375(3)
C35 H35 0.9500
C36 C37 1.400(3)
C36 H36 0.9500
C37 C38 1.436(3)
C38 C39 1.351(3)
C38 H38 0.9500
C39 C43 1.438(3)
C39 C40 1.495(3)
C40 O5 1.203(3)
C40 O6 1.338(3)
C41 O6 1.456(3)
C41 C42 1.499(3)
C41 H41A 0.9900
C41 H41B 0.9900
C42 H42A 0.9800
C42 H42B 0.9800
C42 H42C 0.9800
C43 C44 1.365(3)
C43 N2 1.426(3)
C44 H44 0.9500
